data_1562360
loop_
_publ_author_name
'Corbin, Daniel A.'
'McCarthy, Blaine G.'
'van de Lindt, Zach'
'Miyake, Garret M.'

_publ_section_title
;
 Radical Cations of Phenoxazine and Dihydrophenazine Photoredox Catalysts
 and Their Role as Deactivators in Organocatalyzed Atom Transfer Radical
 Polymerization
;
_journal_issue 10
_journal_name_full Macromolecules
_journal_page_first 4726
_journal_page_last 4738
_journal_paper_doi 10.1021/acs.macromol.1c00640
_journal_volume 54
_journal_year 2021
_chemical_formula_moiety 'Cl6 Sb, C0.5 H Cl, C46 H31 N O'
_chemical_formula_sum 'C46.5 H32 Cl7 N O Sb'
_chemical_formula_weight 990.63
_space_group_crystal_system monoclinic
_space_group_IT_number 14
_space_group_name_Hall '-P 2yn'
_space_group_name_H-M_alt 'P 1 21/n 1'
_atom_sites_solution_hydrogens geom
_audit_creation_date 2020-10-02
_audit_creation_method
;
Olex2 1.3
(compiled 2020.07.31 svn.rc2a77460 for OlexSys, GUI svn.r6145)
;
_cell_angle_alpha 90
_cell_angle_beta 91.686(2)
_cell_angle_gamma 90
_cell_formula_units_Z 4
_cell_length_a 11.6418(5)
_cell_length_b 18.8802(7)
_cell_length_c 18.9143(7)
_cell_measurement_reflns_used 546
_cell_measurement_temperature 99.97
_cell_measurement_theta_max 17.70
_cell_measurement_theta_min 2.42
_cell_volume 4155.6(3)
_computing_cell_refinement 'SAINT V8.40A (Bruker, 2019)'
_computing_data_reduction 'SAINT V8.40A (Bruker, 2019)'
_computing_molecular_graphics 'Olex2 1.3 (Dolomanov et al., 2009)'
_computing_publication_material 'Olex2 1.3 (Dolomanov et al., 2009)'
_computing_structure_refinement 'SHELXL 2018/3 (Sheldrick, 2015)'
_computing_structure_solution 'SHELXT 2014/5 (Sheldrick, 2014)'
_diffrn_ambient_temperature 99.97
_diffrn_measured_fraction_theta_full 0.999
_diffrn_measured_fraction_theta_max 0.999
_diffrn_measurement_device_type 'Bruker APEX-II CCD'
_diffrn_measurement_method '\f and \w scans'
_diffrn_radiation_type MoK\a
_diffrn_radiation_wavelength 0.71073
_diffrn_reflns_av_R_equivalents 0.0919
_diffrn_reflns_av_unetI/netI 0.0283
_diffrn_reflns_Laue_measured_fraction_full 0.999
_diffrn_reflns_Laue_measured_fraction_max 0.999
_diffrn_reflns_limit_h_max 13
_diffrn_reflns_limit_h_min -13
_diffrn_reflns_limit_k_max 22
_diffrn_reflns_limit_k_min -22
_diffrn_reflns_limit_l_max 22
_diffrn_reflns_limit_l_min -22
_diffrn_reflns_number 151177
_diffrn_reflns_point_group_measured_fraction_full 0.999
_diffrn_reflns_point_group_measured_fraction_max 0.999
_diffrn_reflns_theta_full 25.029
_diffrn_reflns_theta_max 25.029
_diffrn_reflns_theta_min 1.524
_diffrn_source_current 30.0
_diffrn_source_power 1.5
_diffrn_source_voltage 50.0
_diffrn_standards_number 0
_exptl_absorpt_coefficient_mu 1.152
_exptl_absorpt_correction_T_max 0.7465
_exptl_absorpt_correction_T_min 0.6932
_exptl_absorpt_correction_type none
_exptl_absorpt_process_details
;
SADABS-2016/2 (Bruker,2016) was used for absorption correction.
wR2(int) was 0.0649 before and 0.0583 after correction.
The Ratio of minimum to maximum transmission is 0.9286.
The \l/2 correction factor is Not present.
;
_exptl_crystal_colour brown
_exptl_crystal_colour_primary brown
_exptl_crystal_density_diffrn 1.583
_exptl_crystal_description rod
_exptl_crystal_F_000 1984
_exptl_crystal_size_max 0.094
_exptl_crystal_size_mid 0.063
_exptl_crystal_size_min 0.056
_refine_diff_density_max 1.103
_refine_diff_density_min -0.784
_refine_diff_density_rms 0.088
_refine_ls_extinction_method none
_refine_ls_goodness_of_fit_ref 1.185
_refine_ls_hydrogen_treatment constr
_refine_ls_matrix_type full
_refine_ls_number_parameters 504
_refine_ls_number_reflns 7336
_refine_ls_number_restraints 67
_refine_ls_restrained_S_all 1.181
_refine_ls_R_factor_all 0.0990
_refine_ls_R_factor_gt 0.0650
_refine_ls_shift/su_max 0.001
_refine_ls_shift/su_mean 0.000
_refine_ls_structure_factor_coef Fsqd
_refine_ls_weighting_details 'w=1/[\s^2^(Fo^2^)+(0.0298P)^2^+18.5188P] where P=(Fo^2^+2Fc^2^)/3'
_refine_ls_weighting_scheme calc
_refine_ls_wR_factor_gt 0.1344
_refine_ls_wR_factor_ref 0.1520
_reflns_Friedel_coverage 0.000
_reflns_number_gt 5106
_reflns_number_total 7336
_reflns_threshold_expression 'I > 2\s(I)'
_cod_data_source_file ma1c00640_si_003.cif
_cod_data_source_block gm106_0m_20200909_a
_cod_depositor_comments 'Adding full bibliography for 1562359--1562360.cif.'
_cod_original_formula_sum 'C46.50 H32 Cl7 N O Sb'
_cod_database_code 1562360
_shelx_shelxl_version_number 2018/3
_shelx_space_group_comment
;
The symmetry employed for this shelxl refinement is uniquely defined
by the following loop, which should always be used as a source of
symmetry information in preference to the above space-group names.
They are only intended as comments.
;
_shelx_estimated_absorpt_t_max 0.938
_shelx_estimated_absorpt_t_min 0.899
_olex2_refinement_description
;
1. Fixed Uiso
 At 1.2 times of:
  All C(H) groups, All C(H,H) groups
2. Restrained distances
 C8-C10 = C2-C10 = C3-C2 = C4-C3 = C4-C1 = C8-C1
 1.4 with sigma of 0.02
 C7-C5 = C6-C5 = C9-C6 = C9-C2 = C3-C2 = C4-C3 = C7-C3 = C2-C10 = C8-C10 = C8-
 C1 = C4-C1
 1.4 with sigma of 0.02
 C6-C9 = C4-C1 = C8-C10
 1.4 with sigma of 0.02
 C3-C2 = C10-C8 = C4-C1
 1.4 with sigma of 0.02
 C8-C1 = C4-C1 = C4-C3 = C3-C2 = C2-C10 = C8-C10 = C8A-C3A = C3A-C2A = C2A-
 C10A = C8A-C1A = C4A-C1A = C4A-C10A = C7-C3 = C7-C5 = C5A-C2A = C7A-C3A = C9A-
 C7A = C9A-C6A = C6A-C5A = C6-C5 = C9-C6 = C9-C2
 1.4 with sigma of 0.1
 C6A-C5A = C9A-C6A = C9A-C7A = C7A-C3A = C3A-C2A = C5A-C2A = C2A-C10A = C8A-
 C3A = C8A-C1A = C4A-C1A = C4A-C10A = C7-C3 = C3-C2 = C9-C2 = C6-C5 = C9-C6 =
 C7-C5 = C4-C3 = C2-C10 = C8-C10 = C8-C1 = C4-C1
 1.4 with sigma of 0.2
3. Others
 Sof(C4A)=Sof(H4A)=Sof(C8A)=Sof(H8A)=Sof(C1A)=Sof(C10A)=Sof(H10A)=Sof(C3A)=
 Sof(C2A)=Sof(C7A)=Sof(H7A)=Sof(C9A)=Sof(H9A)=Sof(C5A)=Sof(H5A)=Sof(C6A)=
 Sof(H6A)=1-FVAR(1)
 Sof(C1)=Sof(C4)=Sof(H4)=Sof(C8)=Sof(H8)=Sof(C2)=Sof(C3)=Sof(C10)=Sof(H10)=
 Sof(C9)=Sof(H9)=Sof(C6)=Sof(H6)=Sof(C5)=Sof(H5)=Sof(C7)=Sof(H7)=FVAR(1)
 Sof(C01H)=Sof(H01H)=Sof(C01J)=Sof(H01J)=1-FVAR(2)
 Sof(C01G)=Sof(H01G)=Sof(C01I)=Sof(H01I)=FVAR(2)
 Fixed Sof: C11(0.5) H11A(0.5) H11B(0.5)
4.a Secondary CH2 refined with riding coordinates:
 C11(H11A,H11B)
4.b Aromatic/amide H refined with riding coordinates:
 C00C(H00C), C00E(H00E), C00F(H00F), C00I(H00I), C00J(H00J), C00K(H00K),
 C00L(H00L), C00P(H00P), C00S(H00S), C00T(H00T), C00V(H00V), C00W(H00W),
 C00X(H00X), C00Z(H00Z), C010(H010), C012(H012), C015(H015), C017(H017),
 C018(H018), C019(H019), C01B(H01B), C01C(H01C), C01G(H01G), C01I(H01I), C4(H4),
  C8(H8), C10(H10), C9(H9), C6(H6), C5(H5), C7(H7), C4A(H4A), C8A(H8A),
 C10A(H10A), C7A(H7A), C9A(H9A), C5A(H5A), C6A(H6A), C01H(H01H), C01J(H01J)
;
_olex2_submission_special_instructions 'No special instructions were received'

loop_
_space_group_symop_operation_xyz
'x, y, z'
'-x+1/2, y+1/2, -z+1/2'
'-x, -y, -z'
'x-1/2, -y-1/2, z-1/2'

loop_
_atom_site_label
_atom_site_type_symbol
_atom_site_fract_x
_atom_site_fract_y
_atom_site_fract_z
_atom_site_U_iso_or_equiv
_atom_site_adp_type
_atom_site_occupancy
_atom_site_site_symmetry_order
_atom_site_calc_flag
_atom_site_refinement_flags_posn
_atom_site_refinement_flags_adp
_atom_site_refinement_flags_occupancy
_atom_site_disorder_assembly
_atom_site_disorder_group
Sb01 Sb 0.32333(5) 0.82670(3) 0.26431(2) 0.06206(18) Uani 1 1 d . . . . .
Cl02 Cl 0.16477(17) 0.81916(12) 0.18310(11) 0.0712(5) Uani 1 1 d . . . . .
Cl03 Cl 0.32361(19) 0.95195(10) 0.25588(10) 0.0686(5) Uani 1 1 d . . . . .
Cl04 Cl 0.44947(17) 0.82231(14) 0.16843(9) 0.0754(6) Uani 1 1 d . . . . .
Cl05 Cl 0.1971(2) 0.83477(11) 0.35935(10) 0.0809(7) Uani 1 1 d . . . . .
Cl06 Cl 0.4842(2) 0.83151(12) 0.34430(9) 0.0789(6) Uani 1 1 d . . . . .
Cl07 Cl 0.3258(2) 0.70181(12) 0.27096(13) 0.0946(8) Uani 1 1 d . . . . .
Cl08 Cl 1.1059(2) 0.53495(14) -0.01952(14) 0.0939(8) Uani 1 1 d . . . . .
O009 O 0.6369(4) 0.7197(2) 0.4960(2) 0.0515(12) Uani 1 1 d . . . . .
N00A N 0.7101(5) 0.7046(3) 0.3584(3) 0.0529(15) Uani 1 1 d . . . . .
C00B C 0.9294(5) 0.8943(3) 0.5506(3) 0.0420(15) Uani 1 1 d . . . . .
C00C C 0.8812(5) 0.9182(3) 0.6111(3) 0.0444(15) Uani 1 1 d . . . . .
H00C H 0.802957 0.907354 0.619137 0.053 Uiso 1 1 calc R U . . .
C00D C 0.8662(6) 0.8491(3) 0.4998(3) 0.0427(15) Uani 1 1 d . . . . .
C00E C 0.9418(6) 0.9573(4) 0.6606(3) 0.0501(17) Uani 1 1 d . . . . .
H00E H 0.906139 0.970565 0.703185 0.060 Uiso 1 1 calc R U . . .
C00F C 1.0417(6) 0.9151(3) 0.5381(3) 0.0462(16) Uani 1 1 d . . . . .
H00F H 1.076530 0.901018 0.495582 0.055 Uiso 1 1 calc R U . . .
C00G C 1.0553(6) 0.9780(3) 0.6496(3) 0.0425(15) Uani 1 1 d . . . . .
C00H C 0.7240(6) 0.7609(3) 0.4723(3) 0.0439(15) Uani 1 1 d . . . . .
C00I C 1.0688(6) 1.0717(3) 0.7425(3) 0.0445(15) Uani 1 1 d . . . . .
H00I H 0.987485 1.076183 0.739335 0.053 Uiso 1 1 calc R U . . .
C00J C 1.1025(6) 0.9554(3) 0.5858(3) 0.0458(16) Uani 1 1 d . . . . .
H00J H 1.179016 0.968617 0.575676 0.055 Uiso 1 1 calc R U . . .
C00K C 0.7790(6) 0.8050(3) 0.5204(3) 0.0459(16) Uani 1 1 d . . . . .
H00K H 0.756574 0.805022 0.568322 0.055 Uiso 1 1 calc R U . . .
C00L C 1.1300(6) 1.1152(4) 0.7887(3) 0.0511(17) Uani 1 1 d . . . . .
H00L H 1.091377 1.148978 0.816688 0.061 Uiso 1 1 calc R U . . .
C00M C 1.1213(6) 1.0220(3) 0.7006(3) 0.0433(15) Uani 1 1 d . . . . .
C00N C 0.7591(6) 0.7566(3) 0.4022(3) 0.0489(17) Uani 1 1 d . . . . .
C00O C 0.5864(6) 0.6710(4) 0.4519(3) 0.0483(16) Uani 1 1 d . . . . .
C00P C 0.8943(6) 0.8487(3) 0.4274(3) 0.0493(17) Uani 1 1 d . . . . .
H00P H 0.950495 0.880958 0.411315 0.059 Uiso 1 1 calc R U . . .
C00R C 0.6264(7) 0.6611(4) 0.3832(3) 0.0545(19) Uani 1 1 d . . . . .
C00S C 0.8426(7) 0.8032(3) 0.3800(3) 0.0549(19) Uani 1 1 d . . . . .
H00S H 0.863979 0.803493 0.331925 0.066 Uiso 1 1 calc R U . . .
C00T C 0.4990(6) 0.6314(4) 0.4783(3) 0.0514(18) Uani 1 1 d . . . . .
H00T H 0.472937 0.640854 0.524509 0.062 Uiso 1 1 calc R U . . .
C00U C 0.4483(7) 0.5780(4) 0.4387(3) 0.0555(18) Uani 1 1 d . . . . .
C00V C 1.2418(6) 1.0159(4) 0.7072(3) 0.0534(17) Uani 1 1 d . . . . .
H00V H 1.280492 0.981696 0.679823 0.064 Uiso 1 1 calc R U . . .
C00W C 0.2218(7) 0.4376(4) 0.4569(4) 0.065(2) Uani 1 1 d . . . . .
H00W H 0.195149 0.397449 0.431033 0.078 Uiso 1 1 calc R U . . .
C00X C 1.2487(7) 1.1089(4) 0.7936(4) 0.060(2) Uani 1 1 d . . . . .
H00X H 1.292113 1.138552 0.824993 0.072 Uiso 1 1 calc R U . . .
C00Y C 0.0676(7) 0.4169(4) 0.5438(4) 0.060(2) Uani 1 1 d . . . . .
C00Z C 0.3127(7) 0.4759(4) 0.4318(4) 0.064(2) Uani 1 1 d . . . . .
H00Z H 0.347419 0.461174 0.389441 0.077 Uiso 1 1 calc R U . . .
C010 C 1.3039(7) 1.0591(4) 0.7527(4) 0.063(2) Uani 1 1 d . . . . .
H010 H 1.385181 1.054850 0.756155 0.075 Uiso 1 1 calc R U . . .
C011 C 0.3542(7) 0.5344(4) 0.4665(3) 0.0577(19) Uani 1 1 d . . . . .
C012 C 0.5752(8) 0.6057(4) 0.3431(4) 0.072(2) Uani 1 1 d . . . . .
H012 H 0.600515 0.596389 0.296718 0.086 Uiso 1 1 calc R U . . .
C013 C 0.1682(7) 0.4557(4) 0.5181(4) 0.061(2) Uani 1 1 d . . . . .
C015 C 0.0400(8) 0.3504(4) 0.5173(4) 0.066(2) Uani 1 1 d . . . . .
H015 H 0.086568 0.329514 0.482603 0.079 Uiso 1 1 calc R U . . .
C017 C -0.0029(8) 0.4451(4) 0.5944(5) 0.074(2) Uani 1 1 d . . . . .
H017 H 0.013883 0.490844 0.612864 0.089 Uiso 1 1 calc R U . . .
C018 C 0.4907(9) 0.5659(4) 0.3702(4) 0.078(3) Uani 1 1 d . . . . .
H018 H 0.458640 0.528431 0.342460 0.094 Uiso 1 1 calc R U . . .
C019 C -0.0541(8) 0.3143(4) 0.5408(5) 0.076(2) Uani 1 1 d . . . . .
H019 H -0.071432 0.268665 0.522294 0.091 Uiso 1 1 calc R U . . .
C01B C -0.0964(9) 0.4089(5) 0.6187(5) 0.088(3) Uani 1 1 d . . . . .
H01B H -0.141534 0.429181 0.654500 0.106 Uiso 1 1 calc R U . . .
C01C C -0.1245(8) 0.3440(4) 0.5916(5) 0.082(3) Uani 1 1 d . . . . .
H01C H -0.190627 0.319509 0.606829 0.098 Uiso 1 1 calc R U . . .
C01G C 0.3328(19) 0.5417(10) 0.5327(9) 0.052(5) Uiso 0.45(3) 1 d . . P A 1
H01G H 0.378770 0.571328 0.562673 0.063 Uiso 0.45(3) 1 calc R U P A 1
C01I C 0.2423(19) 0.5053(9) 0.5579(9) 0.054(5) Uiso 0.45(3) 1 d . . P A 1
H01I H 0.225148 0.512765 0.606153 0.065 Uiso 0.45(3) 1 calc R U P A 1
C1 C 0.7272(11) 0.6951(6) 0.2861(6) 0.037(3) Uiso 0.524(9) 1 d D . P B 1
C4 C 0.8392(11) 0.6766(7) 0.2715(6) 0.042(3) Uiso 0.524(9) 1 d D . P B 1
H4 H 0.893473 0.666371 0.308636 0.050 Uiso 0.524(9) 1 calc R U P B 1
C8 C 0.6449(11) 0.7074(7) 0.2332(5) 0.047(3) Uiso 0.524(9) 1 d D . P B 1
H8 H 0.568081 0.718412 0.244745 0.057 Uiso 0.524(9) 1 calc R U P B 1
C2 C 0.7897(9) 0.6885(8) 0.1462(6) 0.044(4) Uiso 0.524(9) 1 d D . P B 1
C3 C 0.8704(9) 0.6734(7) 0.2001(6) 0.045(3) Uiso 0.524(9) 1 d D . P B 1
C10 C 0.6762(10) 0.7033(7) 0.1633(6) 0.050(3) Uiso 0.524(9) 1 d D . P B 1
H10 H 0.619940 0.710557 0.126603 0.060 Uiso 0.524(9) 1 calc R U P B 1
C9 C 0.8255(9) 0.6863(6) 0.0756(6) 0.037(3) Uiso 0.524(9) 1 d D . P B 1
H9 H 0.770426 0.697823 0.039333 0.045 Uiso 0.524(9) 1 calc R U P B 1
C6 C 0.9327(10) 0.6690(8) 0.0557(8) 0.052(4) Uiso 0.524(9) 1 d D . P B 1
H6 H 0.954403 0.668123 0.007694 0.062 Uiso 0.524(9) 1 calc R U P B 1
C5 C 1.0079(14) 0.6526(8) 0.1113(6) 0.060(4) Uiso 0.524(9) 1 d D . P B 1
H5 H 1.083510 0.638447 0.100084 0.072 Uiso 0.524(9) 1 calc R U P B 1
C7 C 0.9816(11) 0.6552(7) 0.1813(7) 0.058(4) Uiso 0.524(9) 1 d D . P B 1
H7 H 1.038487 0.644728 0.216786 0.070 Uiso 0.524(9) 1 calc R U P B 1
C4A C 0.8891(14) 0.6677(8) 0.2919(8) 0.051(4) Uiso 0.476(9) 1 d D . P B 2
H4A H 0.925235 0.655859 0.336019 0.062 Uiso 0.476(9) 1 calc R U P B 2
C8A C 0.7228(12) 0.7143(7) 0.2280(6) 0.039(3) Uiso 0.476(9) 1 d D . P B 2
H8A H 0.647467 0.733576 0.228441 0.046 Uiso 0.476(9) 1 calc R U P B 2
C1A C 0.7786(15) 0.6953(7) 0.2892(7) 0.035(3) Uiso 0.476(9) 1 d D . P B 2
C10A C 0.9446(14) 0.6579(8) 0.2308(8) 0.055(4) Uiso 0.476(9) 1 d D . P B 2
H10A H 1.019706 0.638233 0.231680 0.066 Uiso 0.476(9) 1 calc R U P B 2
C3A C 0.7798(13) 0.7045(9) 0.1630(9) 0.043(4) Uiso 0.476(9) 1 d D . P B 2
C2A C 0.8906(11) 0.6770(7) 0.1655(7) 0.041(3) Uiso 0.476(9) 1 d D . P B 2
C7A C 0.7294(12) 0.7260(7) 0.0985(7) 0.047(4) Uiso 0.476(9) 1 d D . P B 2
H7A H 0.654295 0.745624 0.096787 0.056 Uiso 0.476(9) 1 calc R U P B 2
C9A C 0.7893(13) 0.7184(8) 0.0380(8) 0.055(4) Uiso 0.476(9) 1 d D . P B 2
H9A H 0.755544 0.732774 -0.006051 0.066 Uiso 0.476(9) 1 calc R U P B 2
C5A C 0.9479(13) 0.6709(8) 0.0991(8) 0.045(3) Uiso 0.476(9) 1 d D . P B 2
H5A H 1.023704 0.652350 0.098137 0.054 Uiso 0.476(9) 1 calc R U P B 2
C6A C 0.8958(13) 0.6908(7) 0.0404(7) 0.041(3) Uiso 0.476(9) 1 d D . P B 2
H6A H 0.934953 0.685576 -0.002701 0.050 Uiso 0.476(9) 1 calc R U P B 2
C01H C 0.2796(16) 0.5601(9) 0.5262(7) 0.053(4) Uiso 0.55(3) 1 d . . P A 2
H01H H 0.296421 0.604398 0.547841 0.064 Uiso 0.55(3) 1 calc R U P A 2
C01J C 0.1875(17) 0.5204(8) 0.5499(8) 0.060(5) Uiso 0.55(3) 1 d . . P A 2
H01J H 0.140143 0.537218 0.586315 0.072 Uiso 0.55(3) 1 calc R U P A 2
C11 C 1.0416(15) 0.4816(9) 0.0464(9) 0.077(5) Uani 0.5 1 d . . P . .
H11A H 1.044884 0.506436 0.092529 0.093 Uiso 0.5 1 calc R U P . .
H11B H 1.083634 0.436230 0.051677 0.093 Uiso 0.5 1 calc R U P . .

loop_
_atom_site_aniso_label
_atom_site_aniso_U_11
_atom_site_aniso_U_22
_atom_site_aniso_U_33
_atom_site_aniso_U_23
_atom_site_aniso_U_13
_atom_site_aniso_U_12
Sb01 0.0860(4) 0.0617(3) 0.0396(3) 0.0012(2) 0.0211(2) 0.0154(3)
Cl02 0.0686(12) 0.0789(14) 0.0674(12) -0.0075(10) 0.0237(10) -0.0010(11)
Cl03 0.0863(14) 0.0617(11) 0.0578(11) 0.0136(9) 0.0046(10) 0.0060(10)
Cl04 0.0640(12) 0.1261(18) 0.0365(9) 0.0014(10) 0.0077(8) 0.0202(12)
Cl05 0.1257(18) 0.0590(12) 0.0610(11) 0.0119(9) 0.0520(12) 0.0330(12)
Cl06 0.1123(17) 0.0877(15) 0.0367(9) -0.0009(9) 0.0010(10) 0.0363(13)
Cl07 0.135(2) 0.0611(12) 0.0902(16) -0.0074(12) 0.0445(15) 0.0309(14)
Cl08 0.0723(15) 0.0989(18) 0.1125(19) -0.0208(15) 0.0346(13) -0.0158(13)
O009 0.060(3) 0.062(3) 0.032(2) -0.017(2) 0.001(2) 0.008(2)
N00A 0.084(4) 0.049(3) 0.026(3) -0.003(2) 0.003(3) 0.019(3)
C00B 0.049(4) 0.045(4) 0.032(3) 0.013(3) 0.008(3) 0.010(3)
C00C 0.038(4) 0.057(4) 0.038(3) -0.014(3) 0.009(3) -0.004(3)
C00D 0.057(4) 0.041(4) 0.031(3) 0.000(3) 0.006(3) 0.015(3)
C00E 0.053(4) 0.067(4) 0.031(3) -0.002(3) 0.017(3) 0.007(3)
C00F 0.065(5) 0.044(4) 0.031(3) 0.004(3) 0.019(3) 0.013(3)
C00G 0.054(4) 0.043(4) 0.031(3) 0.011(3) 0.002(3) 0.011(3)
C00H 0.053(4) 0.046(4) 0.033(3) -0.003(3) 0.006(3) 0.016(3)
C00I 0.053(4) 0.054(4) 0.026(3) 0.012(3) 0.005(3) -0.001(3)
C00J 0.052(4) 0.045(4) 0.042(3) 0.011(3) 0.018(3) 0.009(3)
C00K 0.057(4) 0.054(4) 0.026(3) -0.004(3) 0.004(3) 0.019(3)
C00L 0.065(5) 0.056(4) 0.032(3) 0.010(3) 0.005(3) -0.002(4)
C00M 0.056(4) 0.045(4) 0.029(3) 0.014(3) 0.005(3) 0.001(3)
C00N 0.076(5) 0.046(4) 0.025(3) -0.002(3) 0.000(3) 0.024(4)
C00O 0.067(5) 0.045(4) 0.033(3) -0.008(3) -0.005(3) 0.020(4)
C00P 0.081(5) 0.036(3) 0.031(3) 0.007(3) 0.006(3) 0.014(3)
C00R 0.083(5) 0.050(4) 0.031(3) -0.006(3) -0.003(3) 0.022(4)
C00S 0.100(6) 0.042(4) 0.023(3) 0.007(3) 0.006(3) 0.018(4)
C00T 0.061(5) 0.057(4) 0.036(3) -0.015(3) -0.005(3) 0.019(4)
C00U 0.081(5) 0.047(4) 0.038(4) -0.008(3) -0.006(3) 0.012(4)
C00V 0.060(5) 0.057(4) 0.044(4) 0.014(3) 0.005(3) -0.001(4)
C00W 0.063(5) 0.059(5) 0.073(5) -0.029(4) -0.012(4) 0.019(4)
C00X 0.078(6) 0.061(5) 0.041(4) 0.014(3) -0.009(4) -0.011(4)
C00Y 0.086(6) 0.036(4) 0.058(4) -0.001(3) -0.008(4) 0.022(4)
C00Z 0.059(5) 0.069(5) 0.063(5) -0.025(4) -0.003(4) 0.015(4)
C010 0.060(5) 0.074(5) 0.053(4) 0.025(4) -0.008(4) -0.001(4)
C011 0.080(5) 0.052(4) 0.040(4) -0.010(3) -0.012(4) 0.010(4)
C012 0.125(8) 0.057(5) 0.034(4) -0.014(3) 0.003(4) 0.007(5)
C013 0.087(6) 0.044(4) 0.051(4) -0.001(3) -0.010(4) 0.009(4)
C015 0.086(6) 0.044(4) 0.068(5) -0.005(4) 0.003(4) 0.011(4)
C017 0.097(7) 0.044(4) 0.081(6) -0.014(4) -0.003(5) 0.014(5)
C018 0.138(8) 0.058(5) 0.039(4) -0.013(4) -0.003(5) -0.003(5)
C019 0.086(6) 0.047(5) 0.095(6) -0.008(4) 0.008(5) 0.012(4)
C01B 0.113(8) 0.060(6) 0.093(7) -0.015(5) 0.018(6) 0.028(5)
C01C 0.093(7) 0.047(5) 0.107(7) -0.001(5) 0.022(5) 0.011(4)
C11 0.095(13) 0.058(10) 0.079(11) 0.009(9) 0.018(10) -0.002(9)

loop_
_atom_type_symbol
_atom_type_description
_atom_type_scat_dispersion_real
_atom_type_scat_dispersion_imag
_atom_type_scat_source
C C 0.0033 0.0016 'International Tables Vol C Tables 4.2.6.8 and 6.1.1.4'
H H 0.0000 0.0000 'International Tables Vol C Tables 4.2.6.8 and 6.1.1.4'
Cl Cl 0.1484 0.1585 'International Tables Vol C Tables 4.2.6.8 and 6.1.1.4'
N N 0.0061 0.0033 'International Tables Vol C Tables 4.2.6.8 and 6.1.1.4'
O O 0.0106 0.0060 'International Tables Vol C Tables 4.2.6.8 and 6.1.1.4'
Sb Sb -0.5866 1.5461 'International Tables Vol C Tables 4.2.6.8 and 6.1.1.4'

loop_
_geom_angle_atom_site_label_1
_geom_angle_atom_site_label_2
_geom_angle_atom_site_label_3
_geom_angle
_geom_angle_site_symmetry_1
_geom_angle_site_symmetry_3
_geom_angle_publ_flag
Cl02 Sb01 Cl06 178.49(8) . . ?
Cl03 Sb01 Cl02 91.08(8) . . ?
Cl03 Sb01 Cl06 90.12(8) . . ?
Cl04 Sb01 Cl02 89.44(7) . . ?
Cl04 Sb01 Cl03 88.93(8) . . ?
Cl04 Sb01 Cl06 89.66(7) . . ?
Cl05 Sb01 Cl02 90.40(8) . . ?
Cl05 Sb01 Cl03 89.37(7) . . ?
Cl05 Sb01 Cl04 178.29(8) . . ?
Cl05 Sb01 Cl06 90.53(8) . . ?
Cl05 Sb01 Cl07 91.76(7) . . ?
Cl07 Sb01 Cl02 89.00(9) . . ?
Cl07 Sb01 Cl03 178.87(8) . . ?
Cl07 Sb01 Cl04 89.94(8) . . ?
Cl07 Sb01 Cl06 89.78(9) . . ?
C11 Cl08 C11 71.6(9) . 3_765 ?
C00H O009 C00O 119.6(5) . . ?
C00N N00A C1A 111.5(7) . . ?
C00R N00A C00N 120.1(5) . . ?
C00R N00A C1A 127.4(7) . . ?
C1 N00A C00N 127.0(8) . . ?
C1 N00A C00R 112.5(7) . . ?
C00C C00B C00D 122.0(6) . . ?
C00C C00B C00F 117.4(6) . . ?
C00F C00B C00D 120.6(5) . . ?
C00B C00C H00C 118.9 . . ?
C00B C00C C00E 122.3(6) . . ?
C00E C00C H00C 118.9 . . ?
C00K C00D C00B 121.7(5) . . ?
C00K C00D C00P 117.6(6) . . ?
C00P C00D C00B 120.7(6) . . ?
C00C C00E H00E 119.4 . . ?
C00C C00E C00G 121.1(5) . . ?
C00G C00E H00E 119.4 . . ?
C00B C00F H00F 119.4 . . ?
C00J C00F C00B 121.2(5) . . ?
C00J C00F H00F 119.4 . . ?
C00E C00G C00J 115.9(6) . . ?
C00E C00G C00M 122.4(5) . . ?
C00J C00G C00M 121.6(6) . . ?
O009 C00H C00K 117.6(5) . . ?
O009 C00H C00N 121.3(6) . . ?
C00K C00H C00N 121.1(6) . . ?
C00L C00I H00I 118.8 . . ?
C00L C00I C00M 122.5(7) . . ?
C00M C00I H00I 118.8 . . ?
C00F C00J C00G 121.9(6) . . ?
C00F C00J H00J 119.0 . . ?
C00G C00J H00J 119.0 . . ?
C00D C00K H00K 119.7 . . ?
C00H C00K C00D 120.7(6) . . ?
C00H C00K H00K 119.7 . . ?
C00I C00L H00L 120.5 . . ?
C00I C00L C00X 119.1(7) . . ?
C00X C00L H00L 120.5 . . ?
C00I C00M C00G 121.8(6) . . ?
C00I C00M C00V 117.5(6) . . ?
C00V C00M C00G 120.7(6) . . ?
N00A C00N C00H 118.4(7) . . ?
C00S C00N N00A 123.0(6) . . ?
C00S C00N C00H 118.6(6) . . ?
O009 C00O C00R 120.5(7) . . ?
O009 C00O C00T 117.1(5) . . ?
C00T C00O C00R 122.4(6) . . ?
C00D C00P H00P 119.1 . . ?
C00S C00P C00D 121.8(7) . . ?
C00S C00P H00P 119.1 . . ?
N00A C00R C00O 119.8(6) . . ?
N00A C00R C012 123.6(6) . . ?
C00O C00R C012 116.6(7) . . ?
C00N C00S H00S 120.0 . . ?
C00P C00S C00N 119.9(6) . . ?
C00P C00S H00S 120.0 . . ?
C00O C00T H00T 119.6 . . ?
C00O C00T C00U 120.7(6) . . ?
C00U C00T H00T 119.6 . . ?
C00T C00U C011 121.5(6) . . ?
C00T C00U C018 117.4(7) . . ?
C018 C00U C011 121.1(7) . . ?
C00M C00V H00V 119.7 . . ?
C010 C00V C00M 120.7(7) . . ?
C010 C00V H00V 119.7 . . ?
C00Z C00W H00W 118.9 . . ?
C013 C00W H00W 118.9 . . ?
C013 C00W C00Z 122.1(7) . . ?
C00L C00X H00X 120.1 . . ?
C00L C00X C010 119.8(7) . . ?
C010 C00X H00X 120.1 . . ?
C015 C00Y C013 120.6(7) . . ?
C017 C00Y C013 121.9(7) . . ?
C017 C00Y C015 117.5(8) . . ?
C00W C00Z H00Z 119.2 . . ?
C011 C00Z C00W 121.6(7) . . ?
C011 C00Z H00Z 119.2 . . ?
C00V C010 C00X 120.5(7) . . ?
C00V C010 H010 119.8 . . ?
C00X C010 H010 119.8 . . ?
C00Z C011 C00U 122.3(7) . . ?
C00Z C011 C01H 114.3(8) . . ?
C01G C011 C00U 116.9(10) . . ?
C01G C011 C00Z 118.4(10) . . ?
C01H C011 C00U 122.1(8) . . ?
C00R C012 H012 119.7 . . ?
C018 C012 C00R 120.6(7) . . ?
C018 C012 H012 119.7 . . ?
C00W C013 C00Y 122.6(7) . . ?
C00W C013 C01I 108.5(10) . . ?
C00Y C013 C01I 127.5(9) . . ?
C01J C013 C00W 121.1(10) . . ?
C01J C013 C00Y 114.7(9) . . ?
C00Y C015 H015 119.6 . . ?
C019 C015 C00Y 120.7(8) . . ?
C019 C015 H015 119.6 . . ?
C00Y C017 H017 119.0 . . ?
C01B C017 C00Y 122.1(8) . . ?
C01B C017 H017 119.0 . . ?
C00U C018 H018 118.9 . . ?
C012 C018 C00U 122.2(7) . . ?
C012 C018 H018 118.9 . . ?
C015 C019 H019 119.6 . . ?
C015 C019 C01C 120.8(8) . . ?
C01C C019 H019 119.6 . . ?
C017 C01B H01B 119.9 . . ?
C01C C01B C017 120.2(9) . . ?
C01C C01B H01B 119.9 . . ?
C019 C01C H01C 120.7 . . ?
C01B C01C C019 118.6(9) . . ?
C01B C01C H01C 120.7 . . ?
C011 C01G H01G 121.3 . . ?
C01I C01G C011 117.5(15) . . ?
C01I C01G H01G 121.3 . . ?
C013 C01I H01I 116.8 . . ?
C01G C01I C013 126.5(15) . . ?
C01G C01I H01I 116.8 . . ?
N00A C1 C4 112.8(9) . . ?
N00A C1 C8 124.7(10) . . ?
C4 C1 C8 122.3(11) . . ?
C1 C4 H4 120.9 . . ?
C1 C4 C3 118.1(11) . . ?
C3 C4 H4 120.9 . . ?
C1 C8 H8 120.5 . . ?
C10 C8 C1 119.0(11) . . ?
C10 C8 H8 120.5 . . ?
C3 C2 C9 118.3(10) . . ?
C10 C2 C3 119.4(11) . . ?
C10 C2 C9 122.2(10) . . ?
C4 C3 C2 120.3(11) . . ?
C4 C3 C7 121.5(11) . . ?
C2 C3 C7 118.2(11) . . ?
C8 C10 C2 120.6(12) . . ?
C8 C10 H10 119.7 . . ?
C2 C10 H10 119.7 . . ?
C2 C9 H9 117.6 . . ?
C6 C9 C2 124.7(11) . . ?
C6 C9 H9 117.6 . . ?
C9 C6 H6 122.9 . . ?
C9 C6 C5 114.3(14) . . ?
C5 C6 H6 122.9 . . ?
C6 C5 H5 117.5 . . ?
C7 C5 C6 124.9(15) . . ?
C7 C5 H5 117.5 . . ?
C3 C7 H7 120.3 . . ?
C5 C7 C3 119.5(13) . . ?
C5 C7 H7 120.3 . . ?
C1A C4A H4A 120.5 . . ?
C10A C4A H4A 120.5 . . ?
C10A C4A C1A 119.0(15) . . ?
C1A C8A H8A 120.7 . . ?
C1A C8A C3A 118.5(13) . . ?
C3A C8A H8A 120.7 . . ?
C4A C1A N00A 120.4(11) . . ?
C8A C1A N00A 116.2(13) . . ?
C8A C1A C4A 123.3(14) . . ?
C4A C10A H10A 120.0 . . ?
C4A C10A C2A 120.0(15) . . ?
C2A C10A H10A 120.0 . . ?
C2A C3A C8A 118.3(13) . . ?
C2A C3A C7A 120.2(15) . . ?
C7A C3A C8A 121.4(14) . . ?
C10A C2A C5A 122.2(13) . . ?
C3A C2A C10A 120.8(14) . . ?
C3A C2A C5A 116.9(13) . . ?
C3A C7A H7A 120.3 . . ?
C9A C7A C3A 119.3(14) . . ?
C9A C7A H7A 120.3 . . ?
C7A C9A H9A 119.8 . . ?
C6A C9A C7A 120.4(14) . . ?
C6A C9A H9A 119.8 . . ?
C2A C5A H5A 119.9 . . ?
C6A C5A C2A 120.1(14) . . ?
C6A C5A H5A 119.9 . . ?
C9A C6A H6A 118.5 . . ?
C5A C6A C9A 123.0(14) . . ?
C5A C6A H6A 118.5 . . ?
C011 C01H H01H 119.0 . . ?
C01J C01H C011 121.9(12) . . ?
C01J C01H H01H 119.0 . . ?
C013 C01J C01H 117.0(13) . . ?
C013 C01J H01J 121.5 . . ?
C01H C01J H01J 121.5 . . ?
Cl08 C11 Cl08 108.4(9) . 3_765 ?
Cl08 C11 H11A 110.0 . . ?
Cl08 C11 H11A 110.0 3_765 . ?
Cl08 C11 H11B 110.0 . . ?
Cl08 C11 H11B 110.0 3_765 . ?
H11A C11 H11B 108.4 . . ?

loop_
_geom_bond_atom_site_label_1
_geom_bond_atom_site_label_2
_geom_bond_distance
_geom_bond_site_symmetry_2
_geom_bond_publ_flag
Sb01 Cl02 2.371(2) . ?
Sb01 Cl03 2.370(2) . ?
Sb01 Cl04 2.3684(18) . ?
Sb01 Cl05 2.3601(18) . ?
Sb01 Cl06 2.374(2) . ?
Sb01 Cl07 2.362(2) . ?
Cl08 C11 1.804(18) 3_765 ?
Cl08 C11 1.785(16) . ?
O009 C00H 1.364(8) . ?
O009 C00O 1.364(8) . ?
N00A C00N 1.397(9) . ?
N00A C00R 1.367(9) . ?
N00A C1 1.399(12) . ?
N00A C1A 1.562(15) . ?
C00B C00C 1.365(8) . ?
C00B C00D 1.467(9) . ?
C00B C00F 1.392(9) . ?
C00C H00C 0.9500 . ?
C00C C00E 1.372(9) . ?
C00D C00K 1.378(9) . ?
C00D C00P 1.418(8) . ?
C00E H00E 0.9500 . ?
C00E C00G 1.400(9) . ?
C00F H00F 0.9500 . ?
C00F C00J 1.362(9) . ?
C00G C00J 1.406(8) . ?
C00G C00M 1.473(9) . ?
C00H C00K 1.378(9) . ?
C00H C00N 1.401(8) . ?
C00I H00I 0.9500 . ?
C00I C00L 1.382(9) . ?
C00I C00M 1.382(9) . ?
C00J H00J 0.9500 . ?
C00K H00K 0.9500 . ?
C00L H00L 0.9500 . ?
C00L C00X 1.388(10) . ?
C00M C00V 1.408(9) . ?
C00N C00S 1.385(10) . ?
C00O C00R 1.405(9) . ?
C00O C00T 1.369(10) . ?
C00P H00P 0.9500 . ?
C00P C00S 1.369(9) . ?
C00R C012 1.413(10) . ?
C00S H00S 0.9500 . ?
C00T H00T 0.9500 . ?
C00T C00U 1.379(9) . ?
C00U C011 1.479(11) . ?
C00U C018 1.418(10) . ?
C00V H00V 0.9500 . ?
C00V C010 1.376(10) . ?
C00W H00W 0.9500 . ?
C00W C00Z 1.377(11) . ?
C00W C013 1.374(10) . ?
C00X H00X 0.9500 . ?
C00X C010 1.387(11) . ?
C00Y C013 1.477(11) . ?
C00Y C015 1.387(10) . ?
C00Y C017 1.384(11) . ?
C00Z H00Z 0.9500 . ?
C00Z C011 1.366(10) . ?
C010 H010 0.9500 . ?
C011 C01G 1.292(17) . ?
C011 C01H 1.523(17) . ?
C012 H012 0.9500 . ?
C012 C018 1.352(12) . ?
C013 C01I 1.466(19) . ?
C013 C01J 1.376(16) . ?
C015 H015 0.9500 . ?
C015 C019 1.374(11) . ?
C017 H017 0.9500 . ?
C017 C01B 1.376(12) . ?
C018 H018 0.9500 . ?
C019 H019 0.9500 . ?
C019 C01C 1.398(11) . ?
C01B H01B 0.9500 . ?
C01B C01C 1.365(12) . ?
C01C H01C 0.9500 . ?
C01G H01G 0.9500 . ?
C01G C01I 1.36(2) . ?
C01I H01I 0.9500 . ?
C1 C4 1.385(9) . ?
C1 C8 1.384(11) . ?
C4 H4 0.9500 . ?
C4 C3 1.410(11) . ?
C8 H8 0.9500 . ?
C8 C10 1.384(9) . ?
C2 C3 1.397(10) . ?
C2 C10 1.399(11) . ?
C2 C9 1.411(13) . ?
C3 C7 1.395(14) . ?
C10 H10 0.9500 . ?
C9 H9 0.9500 . ?
C9 C6 1.353(11) . ?
C6 H6 0.9500 . ?
C6 C5 1.384(15) . ?
C5 H5 0.9500 . ?
C5 C7 1.368(14) . ?
C7 H7 0.9500 . ?
C4A H4A 0.9500 . ?
C4A C1A 1.39(2) . ?
C4A C10A 1.35(2) . ?
C8A H8A 0.9500 . ?
C8A C1A 1.359(18) . ?
C8A C3A 1.43(2) . ?
C10A H10A 0.9500 . ?
C10A C2A 1.42(2) . ?
C3A C2A 1.389(19) . ?
C3A C7A 1.398(19) . ?
C2A C5A 1.444(19) . ?
C7A H7A 0.9500 . ?
C7A C9A 1.365(19) . ?
C9A H9A 0.9500 . ?
C9A C6A 1.34(2) . ?
C5A H5A 0.9500 . ?
C5A C6A 1.30(2) . ?
C6A H6A 0.9500 . ?
C01H H01H 0.9500 . ?
C01H C01J 1.393(19) . ?
C01J H01J 0.9500 . ?
C11 H11A 0.9900 . ?
C11 H11B 0.9900 . ?

loop_
_geom_torsion_atom_site_label_1
_geom_torsion_atom_site_label_2
_geom_torsion_atom_site_label_3
_geom_torsion_atom_site_label_4
_geom_torsion
_geom_torsion_site_symmetry_1
_geom_torsion_site_symmetry_2
_geom_torsion_site_symmetry_3
_geom_torsion_site_symmetry_4
_geom_torsion_publ_flag
O009 C00H C00K C00D -178.7(5) . . . . ?
O009 C00H C00N N00A -5.8(9) . . . . ?
O009 C00H C00N C00S 175.6(6) . . . . ?
O009 C00O C00R N00A -5.4(9) . . . . ?
O009 C00O C00R C012 175.0(6) . . . . ?
O009 C00O C00T C00U -175.8(6) . . . . ?
N00A C00N C00S C00P -174.2(6) . . . . ?
N00A C00R C012 C018 -178.3(8) . . . . ?
N00A C1 C4 C3 -173.0(11) . . . . ?
N00A C1 C8 C10 173.2(11) . . . . ?
C00B C00C C00E C00G 3.5(10) . . . . ?
C00B C00D C00K C00H -177.3(6) . . . . ?
C00B C00D C00P C00S 175.0(6) . . . . ?
C00B C00F C00J C00G -0.1(9) . . . . ?
C00C C00B C00D C00K -27.4(9) . . . . ?
C00C C00B C00D C00P 153.5(6) . . . . ?
C00C C00B C00F C00J 2.6(9) . . . . ?
C00C C00E C00G C00J -0.9(9) . . . . ?
C00C C00E C00G C00M 177.9(6) . . . . ?
C00D C00B C00C C00E 176.4(6) . . . . ?
C00D C00B C00F C00J -178.1(6) . . . . ?
C00D C00P C00S C00N 1.1(10) . . . . ?
C00E C00G C00J C00F -0.7(9) . . . . ?
C00E C00G C00M C00I -31.1(9) . . . . ?
C00E C00G C00M C00V 150.6(6) . . . . ?
C00F C00B C00C C00E -4.3(10) . . . . ?
C00F C00B C00D C00K 153.3(6) . . . . ?
C00F C00B C00D C00P -25.8(9) . . . . ?
C00G C00M C00V C010 177.2(6) . . . . ?
C00H O009 C00O C00R 2.5(9) . . . . ?
C00H O009 C00O C00T -179.6(6) . . . . ?
C00H C00N C00S C00P 4.3(10) . . . . ?
C00I C00L C00X C010 -0.3(9) . . . . ?
C00I C00M C00V C010 -1.2(9) . . . . ?
C00J C00G C00M C00I 147.7(6) . . . . ?
C00J C00G C00M C00V -30.6(8) . . . . ?
C00K C00D C00P C00S -4.2(9) . . . . ?
C00K C00H C00N N00A 171.9(6) . . . . ?
C00K C00H C00N C00S -6.7(9) . . . . ?
C00L C00I C00M C00G -177.5(5) . . . . ?
C00L C00I C00M C00V 0.9(9) . . . . ?
C00L C00X C010 C00V 0.0(10) . . . . ?
C00M C00G C00J C00F -179.5(6) . . . . ?
C00M C00I C00L C00X -0.1(9) . . . . ?
C00M C00V C010 C00X 0.7(10) . . . . ?
C00N N00A C00R C00O 2.6(9) . . . . ?
C00N N00A C00R C012 -177.8(7) . . . . ?
C00N N00A C1 C4 65.2(12) . . . . ?
C00N N00A C1 C8 -110.6(13) . . . . ?
C00N N00A C1A C4A 67.7(13) . . . . ?
C00N N00A C1A C8A -113.7(11) . . . . ?
C00N C00H C00K C00D 3.6(9) . . . . ?
C00O O009 C00H C00K -174.6(5) . . . . ?
C00O O009 C00H C00N 3.1(9) . . . . ?
C00O C00R C012 C018 1.3(11) . . . . ?
C00O C00T C00U C011 179.7(6) . . . . ?
C00O C00T C00U C018 0.3(10) . . . . ?
C00P C00D C00K C00H 1.8(9) . . . . ?
C00R N00A C00N C00H 2.8(9) . . . . ?
C00R N00A C00N C00S -178.7(6) . . . . ?
C00R N00A C1 C4 -122.2(10) . . . . ?
C00R N00A C1 C8 62.1(14) . . . . ?
C00R N00A C1A C4A -100.5(13) . . . . ?
C00R N00A C1A C8A 78.2(13) . . . . ?
C00R C00O C00T C00U 2.0(10) . . . . ?
C00R C012 C018 C00U 1.0(14) . . . . ?
C00T C00O C00R N00A 176.8(6) . . . . ?
C00T C00O C00R C012 -2.8(10) . . . . ?
C00T C00U C011 C00Z -171.6(7) . . . . ?
C00T C00U C011 C01G -9.6(15) . . . . ?
C00T C00U C011 C01H 22.1(13) . . . . ?
C00T C00U C018 C012 -1.8(12) . . . . ?
C00U C011 C01G C01I 176.0(13) . . . . ?
C00U C011 C01H C01J 176.8(11) . . . . ?
C00W C00Z C011 C00U -177.2(7) . . . . ?
C00W C00Z C011 C01G 21.1(16) . . . . ?
C00W C00Z C011 C01H -9.9(13) . . . . ?
C00W C013 C01I C01G 15(2) . . . . ?
C00W C013 C01J C01H -12.8(19) . . . . ?
C00Y C013 C01I C01G -178.4(14) . . . . ?
C00Y C013 C01J C01H -178.3(11) . . . . ?
C00Y C015 C019 C01C 0.4(13) . . . . ?
C00Y C017 C01B C01C -2.0(15) . . . . ?
C00Z C00W C013 C00Y 177.3(7) . . . . ?
C00Z C00W C013 C01I -15.6(13) . . . . ?
C00Z C00W C013 C01J 13.0(15) . . . . ?
C00Z C011 C01G C01I -21(2) . . . . ?
C00Z C011 C01H C01J 9.5(17) . . . . ?
C011 C00U C018 C012 178.8(8) . . . . ?
C011 C01G C01I C013 3(3) . . . . ?
C011 C01H C01J C013 2(2) . . . . ?
C013 C00W C00Z C011 -0.5(12) . . . . ?
C013 C00Y C015 C019 -179.6(7) . . . . ?
C013 C00Y C017 C01B -179.7(8) . . . . ?
C015 C00Y C013 C00W 16.2(11) . . . . ?
C015 C00Y C013 C01I -148.3(13) . . . . ?
C015 C00Y C013 C01J -178.6(11) . . . . ?
C015 C00Y C017 C01B 0.7(13) . . . . ?
C015 C019 C01C C01B -1.6(14) . . . . ?
C017 C00Y C013 C00W -163.4(8) . . . . ?
C017 C00Y C013 C01I 32.1(16) . . . . ?
C017 C00Y C013 C01J 1.8(13) . . . . ?
C017 C00Y C015 C019 0.1(12) . . . . ?
C017 C01B C01C C019 2.3(15) . . . . ?
C018 C00U C011 C00Z 7.7(11) . . . . ?
C018 C00U C011 C01G 169.7(13) . . . . ?
C018 C00U C011 C01H -158.6(10) . . . . ?
C1 N00A C00N C00H 174.9(8) . . . . ?
C1 N00A C00N C00S -6.6(11) . . . . ?
C1 N00A C00R C00O -170.5(7) . . . . ?
C1 N00A C00R C012 9.0(10) . . . . ?
C1 C4 C3 C2 0(2) . . . . ?
C1 C4 C3 C7 179.9(12) . . . . ?
C1 C8 C10 C2 -1(2) . . . . ?
C4 C1 C8 C10 -2.2(19) . . . . ?
C4 C3 C7 C5 179.8(13) . . . . ?
C8 C1 C4 C3 2.9(19) . . . . ?
C2 C3 C7 C5 0(2) . . . . ?
C2 C9 C6 C5 0(2) . . . . ?
C3 C2 C10 C8 4(2) . . . . ?
C3 C2 C9 C6 2(2) . . . . ?
C10 C2 C3 C4 -3(2) . . . . ?
C10 C2 C3 C7 176.7(13) . . . . ?
C10 C2 C9 C6 -176.6(13) . . . . ?
C9 C2 C3 C4 178.5(12) . . . . ?
C9 C2 C3 C7 -2(2) . . . . ?
C9 C2 C10 C8 -177.8(13) . . . . ?
C9 C6 C5 C7 -2(2) . . . . ?
C6 C5 C7 C3 2(2) . . . . ?
C4A C10A C2A C3A -1(2) . . . . ?
C4A C10A C2A C5A 177.0(14) . . . . ?
C8A C3A C2A C10A 1(2) . . . . ?
C8A C3A C2A C5A -177.2(13) . . . . ?
C8A C3A C7A C9A 177.1(14) . . . . ?
C1A N00A C00N C00H -166.3(7) . . . . ?
C1A N00A C00N C00S 12.2(10) . . . . ?
C1A N00A C00R C00O 169.9(9) . . . . ?
C1A N00A C00R C012 -10.6(12) . . . . ?
C1A C4A C10A C2A 1(2) . . . . ?
C1A C8A C3A C2A -1(2) . . . . ?
C1A C8A C3A C7A -176.9(13) . . . . ?
C10A C4A C1A N00A 177.6(12) . . . . ?
C10A C4A C1A C8A -1(2) . . . . ?
C10A C2A C5A C6A -178.3(14) . . . . ?
C3A C8A C1A N00A -177.8(11) . . . . ?
C3A C8A C1A C4A 1(2) . . . . ?
C3A C2A C5A C6A 0(2) . . . . ?
C3A C7A C9A C6A 0(2) . . . . ?
C2A C3A C7A C9A 1(2) . . . . ?
C2A C5A C6A C9A 1(2) . . . . ?
C7A C3A C2A C10A 177.2(14) . . . . ?
C7A C3A C2A C5A -1(2) . . . . ?
C7A C9A C6A C5A -1(2) . . . . ?
C11 Cl08 C11 Cl08 -0.001(2) 3_765 . . 3_765 ?
